data_4516595
loop_
_publ_author_name
'Yoo, Dongho'
'Luo, Xuyi'
'Hasegawa, Tsukasa'
'Ashizawa, Minoru'
'Kawamoto, Tadashi'
'Masunaga, Hiroyasu'
'Ohta, Noboru'
'Matsumoto, Hidetoshi'
'Mei, Jianguo'
'Mori, Takehiko'

_publ_section_title
;
 n-Type Organic Field-Effect Transistors Based on Bisthienoisatin
 Derivatives
;
_journal_issue 5
_journal_name_full 'ACS Applied Electronic Materials'
_journal_page_first 764
_journal_paper_doi 10.1021/acsaelm.9b00105
_journal_volume 1
_journal_year 2019
_chemical_formula_moiety 'C24 H28 N2 O4 S2'
_chemical_formula_sum 'C24 H28 N2 O4 S2'
_chemical_formula_weight 472.62
_space_group_crystal_system monoclinic
_space_group_IT_number 15
_space_group_name_Hall '-C 2yc'
_space_group_name_H-M_alt 'C 1 2/c 1'
_atom_sites_solution_hydrogens geom
_atom_sites_solution_primary direct
_atom_sites_solution_secondary difmap
_cell_angle_alpha 90.0000
_cell_angle_beta 111.402(3)
_cell_angle_gamma 90.0000
_cell_formula_units_Z 4
_cell_length_a 33.028(3)
_cell_length_b 5.02936(18)
_cell_length_c 14.9494(5)
_cell_measurement_reflns_used 698
_cell_measurement_temperature 171
_cell_measurement_theta_max 72.08
_cell_measurement_theta_min 5.95
_cell_volume 2312.0(2)
_computing_cell_refinement 'RAPID AUTO'
_computing_data_collection 'RAPID AUTO (Rigaku, ????)'
_computing_data_reduction 'RAPID AUTO'
_computing_molecular_graphics 'CrystalStructure 4.2.2'
_computing_publication_material 'CrystalStructure 4.2.2 (Rigaku, 2016)'
_computing_structure_refinement 'SHELXL Version 2016/6 (Sheldrick, 2008)'
_computing_structure_solution 'SHELXT Version 2014/5 (Sheldrick, 2014)'
_diffrn_ambient_temperature 171
_diffrn_detector_area_resol_mean 10.000
_diffrn_measured_fraction_theta_full 0.990
_diffrn_measured_fraction_theta_max 0.988
_diffrn_measurement_device_type 'Rigaku R-AXIS RAPID'
_diffrn_measurement_method \w
_diffrn_radiation_type 'Cu K\a'
_diffrn_radiation_wavelength 1.54187
_diffrn_reflns_av_R_equivalents 0.0569
_diffrn_reflns_Laue_measured_fraction_full 0.990
_diffrn_reflns_Laue_measured_fraction_max 0.988
_diffrn_reflns_limit_h_max 39
_diffrn_reflns_limit_h_min -39
_diffrn_reflns_limit_k_max 5
_diffrn_reflns_limit_k_min -5
_diffrn_reflns_limit_l_max 18
_diffrn_reflns_limit_l_min -18
_diffrn_reflns_number 12385
_diffrn_reflns_point_group_measured_fraction_full 0.990
_diffrn_reflns_point_group_measured_fraction_max 0.988
_diffrn_reflns_theta_full 67.687
_diffrn_reflns_theta_max 68.244
_diffrn_reflns_theta_min 5.755
_diffrn_standards_number 0
_exptl_absorpt_coefficient_mu 2.366
_exptl_absorpt_correction_T_max 0.954
_exptl_absorpt_correction_T_min 0.752
_exptl_absorpt_correction_type multi-scan
_exptl_absorpt_process_details 'ABSCOR (Rigaku, 1995)'
_exptl_crystal_colour black
_exptl_crystal_density_diffrn 1.358
_exptl_crystal_density_method 'not measured'
_exptl_crystal_description needle
_exptl_crystal_F_000 1000.00
_exptl_crystal_size_max 0.310
_exptl_crystal_size_mid 0.090
_exptl_crystal_size_min 0.020
_refine_diff_density_max 0.41
_refine_diff_density_min -0.25
_refine_ls_extinction_method none
_refine_ls_goodness_of_fit_ref 1.089
_refine_ls_hydrogen_treatment constr
_refine_ls_number_parameters 145
_refine_ls_number_reflns 2079
_refine_ls_number_restraints 0
_refine_ls_R_factor_all 0.0622
_refine_ls_R_factor_gt 0.0562
_refine_ls_shift/su_max 0.000
_refine_ls_structure_factor_coef Fsqd
_refine_ls_weighting_details 'w = 1/[\s^2^(Fo^2^)+(0.0950P)^2^+0.6787P] where P=(Fo^2^+2Fc^2^)/3'
_refine_ls_weighting_scheme calc
_refine_ls_wR_factor_gt 0.1505
_refine_ls_wR_factor_ref 0.1560
_reflns_Friedel_coverage 0.000
_reflns_number_gt 1699
_reflns_number_total 2079
_reflns_threshold_expression F^2^>2.0\s(F^2^)
_cod_data_source_file el9b00105_si_002.cif
_cod_data_source_block BTI-Hex
_cod_database_code 4516595

loop_
_space_group_symop_operation_xyz
'x, y, z'
'-x, y, -z+1/2'
'x+1/2, y+1/2, z'
'-x+1/2, y+1/2, -z+1/2'
'-x, -y, -z'
'x, -y, z-1/2'
'-x+1/2, -y+1/2, -z'
'x+1/2, -y+1/2, z-1/2'

loop_
_atom_site_label
_atom_site_type_symbol
_atom_site_fract_x
_atom_site_fract_y
_atom_site_fract_z
_atom_site_U_iso_or_equiv
_atom_site_adp_type
_atom_site_occupancy
_atom_site_site_symmetry_order
_atom_site_calc_flag
_atom_site_refinement_flags_posn
_atom_site_refinement_flags_adp
S1 S 0.49292(2) 0.83981(11) 0.35929(4) 0.0363(3) Uani 1 1 d . .
O1 O 0.38071(6) 0.0562(4) 0.26074(13) 0.0514(5) Uani 1 1 d . .
O2 O 0.43720(7) 0.3540(3) 0.18147(12) 0.0504(5) Uani 1 1 d . .
N1 N 0.40778(7) 0.3566(4) 0.38607(14) 0.0357(5) Uani 1 1 d . .
C1 C 0.40323(9) 0.2425(5) 0.29851(18) 0.0394(6) Uani 1 1 d . .
C2 C 0.43437(8) 0.4013(5) 0.25878(17) 0.0392(6) Uani 1 1 d . .
C3 C 0.45512(8) 0.5913(5) 0.33357(16) 0.0354(6) Uani 1 1 d . .
C4 C 0.43887(8) 0.5574(5) 0.40630(15) 0.0324(5) Uani 1 1 d . .
C5 C 0.45703(8) 0.7289(5) 0.48437(16) 0.0321(5) Uani 1 1 d . .
H5 H 0.449766 0.730817 0.540274 0.039 Uiso 1 1 calc R U
C6 C 0.48722(8) 0.8961(4) 0.46851(15) 0.0319(5) Uani 1 1 d . .
C7 C 0.38692(9) 0.2563(5) 0.45076(18) 0.0400(6) Uani 1 1 d . .
H7A H 0.409805 0.211473 0.513264 0.048 Uiso 1 1 calc R U
H7B H 0.371176 0.090251 0.423412 0.048 Uiso 1 1 calc R U
C8 C 0.35546(8) 0.4482(5) 0.46812(18) 0.0419(6) Uani 1 1 d . .
H8A H 0.331916 0.490909 0.406321 0.050 Uiso 1 1 calc R U
H8B H 0.370798 0.615493 0.495456 0.050 Uiso 1 1 calc R U
C9 C 0.33589(9) 0.3288(5) 0.5372(2) 0.0459(7) Uani 1 1 d . .
H9A H 0.316846 0.178379 0.504823 0.055 Uiso 1 1 calc R U
H9B H 0.359734 0.256546 0.593703 0.055 Uiso 1 1 calc R U
C10 C 0.30987(9) 0.5219(6) 0.57171(19) 0.0480(7) Uani 1 1 d . .
H10A H 0.284267 0.579839 0.515973 0.058 Uiso 1 1 calc R U
H10B H 0.327951 0.681047 0.597996 0.058 Uiso 1 1 calc R U
C11 C 0.29425(11) 0.4107(6) 0.6480(2) 0.0580(8) Uani 1 1 d . .
H11A H 0.274198 0.260582 0.620318 0.070 Uiso 1 1 calc R U
H11B H 0.319543 0.340409 0.701886 0.070 Uiso 1 1 calc R U
C12 C 0.27125(12) 0.6146(7) 0.6866(3) 0.0659(9) Uani 1 1 d . .
H12A H 0.261952 0.532030 0.735316 0.079 Uiso 1 1 calc R U
H12B H 0.291118 0.762052 0.715566 0.079 Uiso 1 1 calc R U
H12C H 0.245749 0.682181 0.633952 0.079 Uiso 1 1 calc R U

loop_
_atom_site_aniso_label
_atom_site_aniso_U_11
_atom_site_aniso_U_22
_atom_site_aniso_U_33
_atom_site_aniso_U_23
_atom_site_aniso_U_13
_atom_site_aniso_U_12
S1 0.0550(5) 0.0363(4) 0.0260(4) -0.0012(2) 0.0247(3) -0.0021(3)
O1 0.0614(12) 0.0482(12) 0.0462(10) -0.0127(9) 0.0216(9) -0.0101(10)
O2 0.0749(14) 0.0545(13) 0.0281(9) -0.0092(8) 0.0262(9) 0.0000(9)
N1 0.0497(13) 0.0317(12) 0.0313(11) -0.0022(8) 0.0217(9) -0.0029(8)
C1 0.0498(15) 0.0340(14) 0.0337(12) -0.0028(11) 0.0144(11) 0.0035(12)
C2 0.0511(15) 0.0403(14) 0.0285(12) -0.0006(10) 0.0173(11) 0.0055(11)
C3 0.0473(14) 0.0387(14) 0.0265(11) 0.0001(10) 0.0211(10) 0.0024(11)
C4 0.0455(14) 0.0299(13) 0.0265(11) 0.0032(9) 0.0189(10) 0.0039(10)
C5 0.0473(14) 0.0284(13) 0.0269(11) 0.0025(9) 0.0210(10) 0.0061(10)
C6 0.0477(14) 0.0288(12) 0.0254(11) 0.0028(9) 0.0209(10) 0.0063(10)
C7 0.0514(15) 0.0349(14) 0.0410(14) 0.0035(11) 0.0255(12) -0.0017(11)
C8 0.0515(15) 0.0407(15) 0.0395(13) 0.0036(11) 0.0238(12) 0.0047(12)
C9 0.0536(17) 0.0438(16) 0.0488(16) 0.0051(11) 0.0290(13) 0.0011(12)
C10 0.0586(17) 0.0489(17) 0.0456(15) 0.0065(13) 0.0298(13) 0.0063(13)
C11 0.073(2) 0.0526(18) 0.0657(19) 0.0121(15) 0.0461(17) 0.0089(15)
C12 0.082(2) 0.071(2) 0.066(2) 0.0171(16) 0.0525(18) 0.0161(18)

loop_
_atom_type_symbol
_atom_type_description
_atom_type_scat_dispersion_real
_atom_type_scat_dispersion_imag
_atom_type_scat_source
C C 0.0181 0.0091
;
International Tables for Crystallography
(Vol. C, Tables 4.2.6.8 and 6.1.1.4)
;
H H 0.0000 0.0000
;
International Tables for Crystallography
(Vol. C, Table 6.1.1.4)
;
O O 0.0492 0.0322
;
International Tables for Crystallography
(Vol. C, Tables 4.2.6.8 and 6.1.1.4)
;
N N 0.0311 0.0180
;
International Tables for Crystallography
(Vol. C, Tables 4.2.6.8 and 6.1.1.4)
;
S S 0.3331 0.5567
;
International Tables for Crystallography
(Vol. C, Tables 4.2.6.8 and 6.1.1.4)
;

loop_
_geom_angle_atom_site_label_1
_geom_angle_atom_site_label_2
_geom_angle_atom_site_label_3
_geom_angle
_geom_angle_site_symmetry_1
_geom_angle_site_symmetry_3
C3 S1 C6 90.56(11) . .
C1 N1 C4 108.8(2) . .
C1 N1 C7 124.4(2) . .
C4 N1 C7 126.4(2) . .
O1 C1 N1 127.0(2) . .
O1 C1 C2 126.4(2) . .
N1 C1 C2 106.6(2) . .
O2 C2 C3 133.4(3) . .
O2 C2 C1 123.0(2) . .
C3 C2 C1 103.5(2) . .
C4 C3 C2 108.5(2) . .
C4 C3 S1 111.91(18) . .
C2 C3 S1 139.63(19) . .
C3 C4 N1 112.6(2) . .
C3 C4 C5 114.1(2) . .
N1 C4 C5 133.3(2) . .
C6 C5 C4 110.3(2) . .
C6 C5 H5 124.9 . .
C4 C5 H5 124.9 . .
C5 C6 C6 127.5(2) . 5_676
C5 C6 S1 113.16(17) . .
C6 C6 S1 119.4(2) 5_676 .
N1 C7 C8 114.4(2) . .
N1 C7 H7A 108.7 . .
C8 C7 H7A 108.7 . .
N1 C7 H7B 108.7 . .
C8 C7 H7B 108.7 . .
H7A C7 H7B 107.6 . .
C7 C8 C9 110.7(2) . .
C7 C8 H8A 109.5 . .
C9 C8 H8A 109.5 . .
C7 C8 H8B 109.5 . .
C9 C8 H8B 109.5 . .
H8A C8 H8B 108.1 . .
C10 C9 C8 114.4(2) . .
C10 C9 H9A 108.7 . .
C8 C9 H9A 108.7 . .
C10 C9 H9B 108.7 . .
C8 C9 H9B 108.7 . .
H9A C9 H9B 107.6 . .
C9 C10 C11 114.3(2) . .
C9 C10 H10A 108.7 . .
C11 C10 H10A 108.7 . .
C9 C10 H10B 108.7 . .
C11 C10 H10B 108.7 . .
H10A C10 H10B 107.6 . .
C12 C11 C10 113.1(2) . .
C12 C11 H11A 109.0 . .
C10 C11 H11A 109.0 . .
C12 C11 H11B 109.0 . .
C10 C11 H11B 109.0 . .
H11A C11 H11B 107.8 . .
C11 C12 H12A 109.5 . .
C11 C12 H12B 109.5 . .
H12A C12 H12B 109.5 . .
C11 C12 H12C 109.5 . .
H12A C12 H12C 109.5 . .
H12B C12 H12C 109.5 . .

loop_
_geom_bond_atom_site_label_1
_geom_bond_atom_site_label_2
_geom_bond_distance
_geom_bond_site_symmetry_2
S1 C3 1.709(3) .
S1 C6 1.734(2) .
O1 C1 1.201(3) .
O2 C2 1.217(3) .
N1 C1 1.386(3) .
N1 C4 1.393(3) .
N1 C7 1.466(3) .
C1 C2 1.579(4) .
C2 C3 1.440(3) .
C3 C4 1.387(3) .
C4 C5 1.398(3) .
C5 C6 1.389(3) .
C5 H5 0.9500 .
C6 C6 1.453(5) 5_676
C7 C8 1.508(3) .
C7 H7A 0.9900 .
C7 H7B 0.9900 .
C8 C9 1.527(3) .
C8 H8A 0.9900 .
C8 H8B 0.9900 .
C9 C10 1.507(4) .
C9 H9A 0.9900 .
C9 H9B 0.9900 .
C10 C11 1.520(4) .
C10 H10A 0.9900 .
C10 H10B 0.9900 .
C11 C12 1.510(4) .
C11 H11A 0.9900 .
C11 H11B 0.9900 .
C12 H12A 0.9800 .
C12 H12B 0.9800 .
C12 H12C 0.9800 .

loop_
_geom_torsion_atom_site_label_1
_geom_torsion_atom_site_label_2
_geom_torsion_atom_site_label_3
_geom_torsion_atom_site_label_4
_geom_torsion
_geom_torsion_site_symmetry_4
C4 N1 C1 O1 176.5(3) .
C7 N1 C1 O1 3.4(4) .
C4 N1 C1 C2 -2.2(2) .
C7 N1 C1 C2 -175.3(2) .
O1 C1 C2 O2 3.1(4) .
N1 C1 C2 O2 -178.2(2) .
O1 C1 C2 C3 -176.8(3) .
N1 C1 C2 C3 1.9(3) .
O2 C2 C3 C4 179.3(3) .
C1 C2 C3 C4 -0.8(3) .
O2 C2 C3 S1 -0.9(5) .
C1 C2 C3 S1 179.0(2) .
C6 S1 C3 C4 0.52(19) .
C6 S1 C3 C2 -179.3(3) .
C2 C3 C4 N1 -0.5(3) .
S1 C3 C4 N1 179.59(16) .
C2 C3 C4 C5 179.1(2) .
S1 C3 C4 C5 -0.8(3) .
C1 N1 C4 C3 1.8(3) .
C7 N1 C4 C3 174.7(2) .
C1 N1 C4 C5 -177.7(3) .
C7 N1 C4 C5 -4.8(4) .
C3 C4 C5 C6 0.6(3) .
N1 C4 C5 C6 -179.8(2) .
C4 C5 C6 C6 179.3(3) 5_676
C4 C5 C6 S1 -0.2(3) .
C3 S1 C6 C5 -0.16(18) .
C3 S1 C6 C6 -179.7(3) 5_676
C1 N1 C7 C8 -117.8(3) .
C4 N1 C7 C8 70.4(3) .
N1 C7 C8 C9 -179.2(2) .
C7 C8 C9 C10 170.4(2) .
C8 C9 C10 C11 -174.1(3) .
C9 C10 C11 C12 175.6(3) .
